data_9005440
loop_
_publ_author_name
'Kahlenberg, V.'
'Fischer, R. X.'

_publ_section_title
;
 Crystal growth and cation distribution in doped dicalcium ferrite
 Ca2(Fe1-xMex)2O5 (Me=Al,Ga)
 Sample: Me = Al
;
_journal_name_full 'European Journal of Mineralogy'
_journal_page_first 129
_journal_page_last 135
_journal_volume 12
_journal_year 2000
_chemical_formula_sum 'Al0.135 Ca2 Fe1.865 O5'
_chemical_name_mineral Srebrodolskite
_space_group_IT_number 62
_symmetry_space_group_name_Hall '-P 2ac 2n'
_symmetry_space_group_name_H-M 'P n m a'
_cell_angle_alpha 90
_cell_angle_beta 90
_cell_angle_gamma 90
_cell_length_a 5.420
_cell_length_b 14.743
_cell_length_c 5.597
_cell_formula_units_Z 4
_cell_volume 447.240
_database_code_amcsd 0006826
_exptl_crystal_density_diffrn 3.979
_cod_original_formula_sum 'Fe1.865 Al.135 Ca2 O5'
_cod_database_code 9005440

loop_
_space_group_symop_operation_xyz
x,y,z
x,1/2-y,z
-x,1/2+y,-z
1/2-x,1/2+y,1/2+z
1/2+x,1/2-y,1/2-z
1/2+x,y,1/2-z
1/2-x,-y,1/2+z
-x,-y,-z

loop_
_atom_site_aniso_label
_atom_site_aniso_U_11
_atom_site_aniso_U_22
_atom_site_aniso_U_33
_atom_site_aniso_U_12
_atom_site_aniso_U_13
_atom_site_aniso_U_23
Fe 0.00130 0.00680 0.00130 -0.00050 0.00010 0.00020
FeT 0.00280 0.00090 0.00230 0.00000 0.00010 0.00000
AlT 0.00280 0.00090 0.00230 0.00000 0.00010 0.00000
Ca 0.00810 0.00310 0.00360 0.00010 0.00110 -0.00100
O1 0.01050 0.00440 0.00470 0.00000 -0.00040 0.00230
O2 0.00540 0.00500 0.00470 0.00000 -0.00310 0.00000
O3 0.00380 0.00680 0.00240 0.00200 -0.00220 -0.00060

loop_
_atom_site_label
_atom_site_fract_x
_atom_site_fract_y
_atom_site_fract_z
_atom_site_occupancy
_atom_site_U_iso_or_equiv
Fe 0.50000 0.50000 0.50000 1.00000 0.00320
FeT 0.55320 0.25000 0.43280 0.86500 0.00210
AlT 0.55320 0.25000 0.43280 0.13500 0.00210
Ca 0.51770 0.39190 0.97620 1.00000 0.00500
O1 0.47680 0.35880 0.57200 1.00000 0.00660
O2 0.39920 0.25000 0.12770 1.00000 0.00510
O3 0.73860 0.51560 0.76120 1.00000 0.00440

loop_
_cod_related_entry_id
_cod_related_entry_database
_cod_related_entry_code
1 AMCSD 0006826
